data_7100419
loop_
_publ_author_name
'Daniel Mindiola'
'Brad C. Bailey'
'Falguni Basuli'
'Doug Brown'
'Rodney L. Clark'
'John C. Huffman'

_publ_section_title
;
Latent low-coordinate titanium imides supported by a
sterically encumbering beta-diketiminate ligand
;
_journal_name_full 'Chemical Communications'
_journal_paper_doi 10.1039/b500350d
_journal_year 2005
_chemical_formula_moiety 'C55 H81 N4 Ti, C24 B F20'
_chemical_formula_sum 'C79 H81 B F20 N4 Ti'
_chemical_formula_weight 1525.19
_space_group_IT_number 2
_space_group_name_Hall '-P 1'
_space_group_name_H-M_alt 'P -1'
_symmetry_cell_setting triclinic
_symmetry_space_group_name_Hall '-P 1'
_symmetry_space_group_name_H-M 'P -1'
_cell_angle_alpha 94.190(4)
_cell_angle_beta 106.094(4)
_cell_angle_gamma 93.621(4)
_cell_formula_units_Z 2
_cell_length_a 12.6445(17)
_cell_length_b 17.067(2)
_cell_length_c 17.378(2)
_cell_measurement_temperature 123(2)
_cell_volume 3580.0(8)
_diffrn_ambient_temperature 123(2)
_exptl_crystal_density_diffrn 1.415
_cod_depositor_comments
;
The following automatic conversions were performed:
'_symmetry_cell_setting' value 'Triclinic' changed to 'triclinic'
according to '/home/saulius/struct/CIF-dictionaries/cif_core.dic'
dictionary named 'cif_core.dic' version 2.4.1 from 2010-06-29.

Automatic conversion script
Id: cif_fix_enum 1527 2010-12-29 10:47:43Z saulius 
;
_cod_database_code 7100419

loop_
_symmetry_equiv_pos_as_xyz
'x, y, z'
'-x, -y, -z'

loop_
_atom_site_label
_atom_site_type_symbol
_atom_site_fract_x
_atom_site_fract_y
_atom_site_fract_z
_atom_site_U_iso_or_equiv
_atom_site_adp_type
_atom_site_occupancy
_atom_site_symmetry_multiplicity
_atom_site_calc_flag
_atom_site_refinement_flags
_atom_site_disorder_assembly
_atom_site_disorder_group
Ti1 Ti 0.95472(5) 0.82246(4) 0.76274(4) 0.01782(16) Uani 1 1 d . . .
N2 N 1.1091(2) 0.84111(18) 0.74609(17) 0.0199(7) Uani 1 1 d . . .
C3 C 1.1667(3) 0.7829(2) 0.7775(2) 0.0215(9) Uani 1 1 d . . .
C4 C 1.1126(3) 0.7186(2) 0.8058(2) 0.0223(9) Uani 1 1 d . . .
C5 C 1.0088(3) 0.6763(2) 0.7791(2) 0.0178(8) Uani 1 1 d . . .
N6 N 0.9238(2) 0.70816(17) 0.72686(16) 0.0174(7) Uani 1 1 d . . .
C7 C 1.1543(3) 0.9104(2) 0.7190(2) 0.0217(9) Uani 1 1 d . . .
C8 C 1.1332(3) 0.9144(2) 0.6363(2) 0.0267(9) Uani 1 1 d . . .
C9 C 1.1797(3) 0.9809(3) 0.6104(3) 0.0323(10) Uani 1 1 d . . .
C10 C 1.2405(3) 1.0413(3) 0.6647(3) 0.0346(11) Uani 1 1 d . . .
C11 C 1.2558(3) 1.0367(3) 0.7447(3) 0.0314(10) Uani 1 1 d . . .
C12 C 1.2153(3) 0.9721(2) 0.7746(2) 0.0270(10) Uani 1 1 d . . .
C13 C 1.2438(3) 0.9730(3) 0.8659(3) 0.0297(10) Uani 1 1 d . . .
C14 C 1.3678(3) 0.9914(3) 0.9074(3) 0.0401(12) Uani 1 1 d . . .
C15 C 1.1822(4) 1.0337(3) 0.9018(3) 0.0391(12) Uani 1 1 d . . .
C16 C 1.0675(3) 0.8504(3) 0.5726(2) 0.0316(10) Uani 1 1 d . . .
C17 C 0.9825(4) 0.8844(3) 0.5062(3) 0.0420(12) Uani 1 1 d . . .
C18 C 1.1432(5) 0.8016(4) 0.5375(4) 0.0539(14) Uani 1 1 d . . .
C19 C 1.2920(3) 0.7730(2) 0.7879(3) 0.0322(10) Uani 1 1 d . . .
C20 C 1.3532(4) 0.7773(3) 0.8773(3) 0.0432(13) Uani 1 1 d . . .
C21 C 1.3522(3) 0.8316(3) 0.7479(3) 0.0387(12) Uani 1 1 d . . .
C22 C 1.2977(4) 0.6898(3) 0.7479(4) 0.0420(13) Uani 1 1 d . . .
C23 C 0.9973(3) 0.5975(2) 0.8185(2) 0.0231(9) Uani 1 1 d . . .
C24 C 1.1067(3) 0.5583(3) 0.8414(3) 0.0304(10) Uani 1 1 d . . .
C25 C 0.9102(3) 0.5339(3) 0.7675(3) 0.0266(10) Uani 1 1 d . . .
C26 C 0.9668(4) 0.6196(3) 0.8966(3) 0.0335(11) Uani 1 1 d . . .
C27 C 0.8296(3) 0.6619(2) 0.6735(2) 0.0196(8) Uani 1 1 d . . .
C28 C 0.8399(3) 0.6232(2) 0.6018(2) 0.0224(9) Uani 1 1 d . . .
C29 C 0.7505(3) 0.5759(3) 0.5531(3) 0.0330(10) Uani 1 1 d . . .
C30 C 0.6511(3) 0.5703(3) 0.5719(3) 0.0369(11) Uani 1 1 d . . .
C31 C 0.6396(3) 0.6110(3) 0.6388(3) 0.0336(11) Uani 1 1 d . . .
C32 C 0.7273(3) 0.6577(2) 0.6920(2) 0.0216(8) Uani 1 1 d . . .
C33 C 0.7101(3) 0.6988(2) 0.7674(2) 0.0251(9) Uani 1 1 d . . .
C34 C 0.6613(4) 0.6413(3) 0.8135(3) 0.0392(12) Uani 1 1 d . . .
C35 C 0.6363(3) 0.7669(3) 0.7485(3) 0.0309(10) Uani 1 1 d . . .
C36 C 0.9458(3) 0.6340(2) 0.5768(2) 0.0259(9) Uani 1 1 d . . .
C37 C 1.0252(3) 0.5707(3) 0.6051(3) 0.0314(10) Uani 1 1 d . . .
C38 C 0.9239(4) 0.6347(3) 0.4859(3) 0.0417(12) Uani 1 1 d . . .
N39 N 0.8673(2) 0.87773(17) 0.69864(16) 0.0183(7) Uani 1 1 d . . .
C40 C 0.8028(3) 0.9297(2) 0.6499(2) 0.0207(8) Uani 1 1 d . . .
C41 C 0.7108(3) 0.8994(2) 0.5842(2) 0.0237(9) Uani 1 1 d . . .
C42 C 0.6514(3) 0.9532(3) 0.5368(3) 0.0311(10) Uani 1 1 d . . .
C43 C 0.6782(3) 1.0335(3) 0.5523(3) 0.0325(10) Uani 1 1 d . . .
C44 C 0.7667(3) 1.0619(3) 0.6169(3) 0.0305(10) Uani 1 1 d . . .
C45 C 0.8310(3) 1.0117(2) 0.6657(2) 0.0232(9) Uani 1 1 d . . .
C46 C 0.9244(3) 1.0470(2) 0.7362(2) 0.0244(9) Uani 1 1 d . . .
C47 C 0.8807(4) 1.0748(3) 0.8070(3) 0.0428(13) Uani 1 1 d . . .
C48 C 0.9965(4) 1.1134(3) 0.7182(3) 0.0389(12) Uani 1 1 d . . .
C49 C 0.6762(3) 0.8126(2) 0.5637(2) 0.0261(9) Uani 1 1 d . . .
C50 C 0.5506(3) 0.7946(3) 0.5423(3) 0.0324(11) Uani 1 1 d . . .
C51 C 0.7197(4) 0.7789(3) 0.4972(3) 0.0350(11) Uani 1 1 d . . .
C52 C 0.9625(3) 0.8814(3) 0.8901(3) 0.0319(11) Uani 1 1 d . . .
C53 C 0.8522(4) 0.8751(3) 0.8899(3) 0.0412(12) Uani 1 1 d . . .
C54 C 0.8157(3) 0.8254(3) 0.9396(3) 0.0384(11) Uani 1 1 d . . .
C55 C 0.8912(3) 0.7872(3) 0.9970(2) 0.0346(10) Uani 1 1 d . . .
C56 C 1.0036(3) 0.7998(3) 1.0014(2) 0.0317(10) Uani 1 1 d . . .
C57 C 1.0385(3) 0.8463(3) 0.9505(2) 0.0277(10) Uani 1 1 d . . .
N58 N 0.8567(3) 0.7402(2) 1.0467(2) 0.0413(10) Uani 1 1 d . . .
C59 C 0.7421(3) 0.7304(3) 1.0483(3) 0.0508(13) Uani 1 1 d . . .
H183 H 0.7187 0.7815 1.0634 0.076 Uiso 1 1 calc R . .
H182 H 0.7352 0.6934 1.0876 0.076 Uiso 1 1 calc R . .
H181 H 0.6951 0.7095 0.9948 0.076 Uiso 1 1 calc R . .
C60 C 0.9371(4) 0.6988(3) 1.1054(3) 0.0517(13) Uani 1 1 d . . .
H186 H 0.9781 0.6662 1.0770 0.078 Uiso 1 1 calc R . .
H184 H 0.8977 0.6651 1.1337 0.078 Uiso 1 1 calc R . .
H185 H 0.9888 0.7376 1.1444 0.078 Uiso 1 1 calc R . .
B61 B 0.4301(3) 0.6879(3) 0.2061(3) 0.0241(10) Uani 1 1 d . . .
C62 C 0.3586(3) 0.6676(2) 0.2709(2) 0.0289(10) Uani 1 1 d . . .
C63 C 0.2469(3) 0.6749(3) 0.2492(2) 0.0330(10) Uani 1 1 d . . .
C64 C 0.1783(3) 0.6628(2) 0.2994(3) 0.0335(10) Uani 1 1 d . . .
C65 C 0.2259(3) 0.6431(3) 0.3743(2) 0.0334(10) Uani 1 1 d . . .
C66 C 0.3349(3) 0.6364(2) 0.4015(2) 0.0338(10) Uani 1 1 d . . .
C67 C 0.4017(3) 0.6498(2) 0.3501(2) 0.0270(9) Uani 1 1 d . . .
F68 F 0.19676(15) 0.69538(14) 0.17383(14) 0.0372(6) Uani 1 1 d . . .
F69 F 0.07012(18) 0.67015(16) 0.27129(16) 0.0523(7) Uani 1 1 d . . .
F70 F 0.1597(2) 0.62861(16) 0.42298(15) 0.0526(7) Uani 1 1 d . . .
F71 F 0.38063(19) 0.61817(15) 0.47615(13) 0.0450(7) Uani 1 1 d . . .
F72 F 0.50825(17) 0.64290(14) 0.38245(12) 0.0373(6) Uani 1 1 d . . .
C73 C 0.4187(3) 0.7824(2) 0.1977(2) 0.0212(9) Uani 1 1 d . . .
C74 C 0.4644(3) 0.8370(2) 0.2644(2) 0.0268(9) Uani 1 1 d . . .
C75 C 0.4574(3) 0.9181(2) 0.2657(2) 0.0283(10) Uani 1 1 d . . .
C76 C 0.4009(3) 0.9478(2) 0.1969(3) 0.0329(10) Uani 1 1 d . . .
C77 C 0.3530(3) 0.8978(3) 0.1294(2) 0.0312(10) Uani 1 1 d . . .
C78 C 0.3608(3) 0.8176(2) 0.1310(2) 0.0276(10) Uani 1 1 d . . .
F79 F 0.52096(16) 0.81114(13) 0.33460(12) 0.0320(6) Uani 1 1 d . . .
F80 F 0.50333(17) 0.96575(14) 0.33300(14) 0.0384(6) Uani 1 1 d . . .
F81 F 0.39128(17) 1.02644(14) 0.19496(15) 0.0453(7) Uani 1 1 d . . .
F82 F 0.29276(17) 0.92665(14) 0.06195(14) 0.0435(7) Uani 1 1 d . . .
F83 F 0.30587(16) 0.77313(13) 0.06144(13) 0.0342(6) Uani 1 1 d . . .
C84 C 0.5594(3) 0.6643(2) 0.2386(2) 0.0200(8) Uani 1 1 d . . .
C85 C 0.5793(3) 0.5883(2) 0.2567(2) 0.0226(9) Uani 1 1 d . . .
C86 C 0.6825(3) 0.5602(2) 0.2780(2) 0.0266(9) Uani 1 1 d . . .
C87 C 0.7740(3) 0.6111(2) 0.2832(2) 0.0272(9) Uani 1 1 d . . .
C88 C 0.7600(3) 0.6862(2) 0.2664(2) 0.0226(9) Uani 1 1 d . . .
C89 C 0.6547(3) 0.7120(2) 0.2446(2) 0.0217(8) Uani 1 1 d . . .
F90 F 0.49282(16) 0.53498(13) 0.25182(12) 0.0312(5) Uani 1 1 d . . .
F91 F 0.69444(18) 0.48538(14) 0.29575(13) 0.0406(6) Uani 1 1 d . . .
F92 F 0.87515(16) 0.58415(14) 0.30249(13) 0.0352(6) Uani 1 1 d . . .
F93 F 0.84819(15) 0.73649(13) 0.27014(13) 0.0350(6) Uani 1 1 d . . .
F94 F 0.64996(15) 0.78758(13) 0.22614(13) 0.0303(5) Uani 1 1 d . . .
C95 C 0.3898(3) 0.6328(2) 0.1184(2) 0.0213(9) Uani 1 1 d . . .
C96 C 0.3168(3) 0.5652(2) 0.0977(2) 0.0237(9) Uani 1 1 d . . .
C97 C 0.3006(3) 0.5159(2) 0.0290(2) 0.0238(9) Uani 1 1 d . . .
C98 C 0.3584(3) 0.5312(2) -0.0251(2) 0.0253(9) Uani 1 1 d . . .
C99 C 0.4315(3) 0.5981(2) -0.0092(2) 0.0254(9) Uani 1 1 d . . .
C100 C 0.4439(3) 0.6469(2) 0.0603(2) 0.0230(9) Uani 1 1 d . . .
F101 F 0.25692(16) 0.54365(13) 0.14741(12) 0.0303(5) Uani 1 1 d . . .
F102 F 0.22766(16) 0.45124(13) 0.01320(12) 0.0337(6) Uani 1 1 d . . .
F103 F 0.34502(17) 0.48307(14) -0.09217(12) 0.0351(6) Uani 1 1 d . . .
F104 F 0.48953(16) 0.61490(14) -0.06108(12) 0.0331(6) Uani 1 1 d . . .
F105 F 0.51678(15) 0.71118(13) 0.07189(12) 0.0285(5) Uani 1 1 d . . .
H106 H 1.169(3) 0.692(2) 0.847(2) 0.041(11) Uiso 1 1 d . . .
H107 H 1.169(2) 0.9820(19) 0.5562(18) 0.009(9) Uiso 1 1 d . . .
H108 H 1.266(2) 1.081(2) 0.6407(18) 0.011(9) Uiso 1 1 d . . .
H109 H 1.297(3) 1.076(2) 0.781(2) 0.021(10) Uiso 1 1 d . . .
H110 H 1.221(2) 0.927(2) 0.8795(18) 0.010(9) Uiso 1 1 d . . .
H111 H 1.415(3) 0.959(3) 0.884(2) 0.053(14) Uiso 1 1 d . . .
H112 H 1.384(3) 0.985(2) 0.962(2) 0.043(14) Uiso 1 1 d . . .
H113 H 1.396(3) 1.046(2) 0.8939(19) 0.022(10) Uiso 1 1 d . . .
H114 H 1.194(4) 1.031(3) 0.958(3) 0.062(16) Uiso 1 1 d . . .
H115 H 1.207(3) 1.085(2) 0.888(2) 0.028(11) Uiso 1 1 d . . .
H116 H 1.103(4) 1.026(3) 0.878(3) 0.065(15) Uiso 1 1 d . . .
H117 H 1.027(2) 0.813(2) 0.5973(17) 0.012(9) Uiso 1 1 d . . .
H118 H 0.943(4) 0.837(3) 0.464(3) 0.092(19) Uiso 1 1 d . . .
H119 H 1.018(3) 0.910(2) 0.473(2) 0.031(11) Uiso 1 1 d . . .
H120 H 0.939(4) 0.907(3) 0.535(3) 0.065(17) Uiso 1 1 d . . .
H121 H 1.197(4) 0.837(3) 0.522(3) 0.077(18) Uiso 1 1 d . . .
H122 H 1.094(4) 0.773(3) 0.488(3) 0.077(18) Uiso 1 1 d . . .
H123 H 1.189(3) 0.768(3) 0.579(2) 0.044(13) Uiso 1 1 d . . .
H124 H 1.430(4) 0.774(3) 0.886(2) 0.056(14) Uiso 1 1 d . . .
H125 H 1.333(3) 0.736(3) 0.907(2) 0.032(12) Uiso 1 1 d . . .
H126 H 1.348(3) 0.821(3) 0.909(2) 0.050(16) Uiso 1 1 d . . .
H127 H 1.364(3) 0.890(3) 0.776(2) 0.041(12) Uiso 1 1 d . . .
H128 H 1.320(3) 0.836(2) 0.688(2) 0.044(13) Uiso 1 1 d . . .
H129 H 1.421(4) 0.815(3) 0.753(3) 0.097(19) Uiso 1 1 d . . .
H130 H 1.255(3) 0.684(2) 0.688(2) 0.041(13) Uiso 1 1 d . . .
H131 H 1.376(4) 0.677(3) 0.759(2) 0.060(14) Uiso 1 1 d . . .
H132 H 1.270(4) 0.647(3) 0.777(3) 0.069(16) Uiso 1 1 d . . .
H133 H 1.165(3) 0.588(2) 0.883(2) 0.037(12) Uiso 1 1 d . . .
H134 H 1.130(3) 0.548(2) 0.7975(19) 0.012(10) Uiso 1 1 d . . .
H135 H 1.087(3) 0.509(2) 0.8654(19) 0.021(10) Uiso 1 1 d . . .
H136 H 0.914(3) 0.522(2) 0.715(2) 0.015(9) Uiso 1 1 d . . .
H137 H 0.914(3) 0.496(2) 0.800(2) 0.037(12) Uiso 1 1 d . . .
H138 H 0.826(3) 0.551(2) 0.7620(19) 0.029(10) Uiso 1 1 d . . .
H139 H 0.958(3) 0.569(3) 0.925(2) 0.054(13) Uiso 1 1 d . . .
H140 H 0.895(3) 0.647(2) 0.887(2) 0.039(11) Uiso 1 1 d . . .
H141 H 1.027(3) 0.654(2) 0.9310(19) 0.015(9) Uiso 1 1 d . . .
H142 H 0.758(3) 0.544(2) 0.504(2) 0.035(11) Uiso 1 1 d . . .
H143 H 0.594(3) 0.543(2) 0.536(2) 0.038(12) Uiso 1 1 d . . .
H144 H 0.579(3) 0.606(2) 0.650(2) 0.037(12) Uiso 1 1 d . . .
H145 H 0.779(2) 0.720(2) 0.8027(18) 0.014(9) Uiso 1 1 d . . .
H146 H 0.708(3) 0.591(3) 0.828(2) 0.062(14) Uiso 1 1 d . . .
H147 H 0.594(4) 0.629(3) 0.793(3) 0.067(18) Uiso 1 1 d . . .
H148 H 0.663(3) 0.669(2) 0.866(2) 0.035(12) Uiso 1 1 d . . .
H149 H 0.563(3) 0.746(2) 0.7091(19) 0.019(9) Uiso 1 1 d . . .
H150 H 0.625(3) 0.792(2) 0.798(2) 0.032(11) Uiso 1 1 d . . .
H151 H 0.675(3) 0.811(2) 0.725(2) 0.039(12) Uiso 1 1 d . . .
H152 H 0.983(2) 0.679(2) 0.5994(18) 0.013(9) Uiso 1 1 d . . .
H153 H 1.047(2) 0.5711(19) 0.6624(19) 0.010(9) Uiso 1 1 d . . .
H154 H 1.089(3) 0.579(3) 0.583(2) 0.054(13) Uiso 1 1 d . . .
H155 H 0.985(3) 0.512(3) 0.585(2) 0.039(12) Uiso 1 1 d . . .
H156 H 0.993(3) 0.648(2) 0.473(2) 0.033(11) Uiso 1 1 d . . .
H157 H 0.890(3) 0.584(3) 0.461(2) 0.043(14) Uiso 1 1 d . . .
H158 H 0.864(3) 0.672(3) 0.465(2) 0.047(13) Uiso 1 1 d . . .
H159 H 0.595(3) 0.931(2) 0.493(2) 0.029(11) Uiso 1 1 d . . .
H160 H 0.642(3) 1.071(2) 0.5149(19) 0.023(10) Uiso 1 1 d . . .
H161 H 0.786(3) 1.115(2) 0.6273(19) 0.016(10) Uiso 1 1 d . . .
H162 H 0.971(2) 1.008(2) 0.7519(17) 0.011(9) Uiso 1 1 d . . .
H163 H 0.838(3) 1.115(2) 0.7847(18) 0.012(9) Uiso 1 1 d . . .
H164 H 0.939(4) 1.097(3) 0.853(3) 0.081(18) Uiso 1 1 d . . .
H165 H 0.828(3) 1.033(3) 0.821(2) 0.058(14) Uiso 1 1 d . . .
H166 H 0.959(4) 1.162(3) 0.702(3) 0.066(15) Uiso 1 1 d . . .
H167 H 1.020(3) 1.095(2) 0.670(2) 0.022(10) Uiso 1 1 d . . .
H168 H 1.069(4) 1.132(3) 0.767(3) 0.065(15) Uiso 1 1 d . . .
H169 H 0.703(2) 0.788(2) 0.6072(18) 0.011(9) Uiso 1 1 d . . .
H170 H 0.519(3) 0.821(2) 0.583(2) 0.034(12) Uiso 1 1 d . . .
H171 H 0.524(3) 0.741(3) 0.538(2) 0.043(13) Uiso 1 1 d . . .
H172 H 0.516(3) 0.814(2) 0.491(2) 0.027(10) Uiso 1 1 d . . .
H173 H 0.695(3) 0.805(2) 0.448(2) 0.028(11) Uiso 1 1 d . . .
H174 H 0.689(3) 0.717(3) 0.483(2) 0.058(14) Uiso 1 1 d . . .
H175 H 0.798(3) 0.783(2) 0.511(2) 0.036(11) Uiso 1 1 d . . .
H176 H 0.982(3) 0.918(2) 0.870(2) 0.034(13) Uiso 1 1 d . . .
H177 H 0.800(4) 0.897(3) 0.843(3) 0.074(16) Uiso 1 1 d . . .
H178 H 0.724(3) 0.816(3) 0.936(2) 0.056(13) Uiso 1 1 d . . .
H179 H 1.057(3) 0.773(2) 1.046(2) 0.039(11) Uiso 1 1 d . . .
H180 H 1.112(3) 0.857(2) 0.954(2) 0.045(12) Uiso 1 1 d . . .

loop_
_atom_site_aniso_label
_atom_site_aniso_U_11
_atom_site_aniso_U_22
_atom_site_aniso_U_33
_atom_site_aniso_U_23
_atom_site_aniso_U_13
_atom_site_aniso_U_12
Ti1 0.0145(3) 0.0148(4) 0.0238(4) -0.0002(3) 0.0052(3) 0.0026(3)
N2 0.0134(13) 0.0182(19) 0.0278(17) 0.0016(14) 0.0053(13) 0.0026(12)
C3 0.0134(16) 0.018(2) 0.032(2) -0.0014(17) 0.0061(16) 0.0037(15)
C4 0.0217(18) 0.017(2) 0.025(2) 0.0007(17) 0.0022(17) 0.0025(16)
C5 0.0231(17) 0.013(2) 0.019(2) -0.0017(15) 0.0102(16) 0.0055(15)
N6 0.0168(14) 0.0138(18) 0.0209(17) 0.0004(13) 0.0043(13) 0.0023(12)
C7 0.0133(16) 0.017(2) 0.038(2) 0.0057(18) 0.0100(17) 0.0073(15)
C8 0.0217(18) 0.017(2) 0.048(3) 0.0055(19) 0.0179(19) 0.0066(16)
C9 0.027(2) 0.032(3) 0.040(3) 0.008(2) 0.012(2) 0.0067(19)
C10 0.023(2) 0.026(3) 0.059(3) 0.017(2) 0.016(2) 0.0005(18)
C11 0.023(2) 0.020(3) 0.050(3) 0.002(2) 0.010(2) 0.0008(18)
C12 0.0111(16) 0.018(2) 0.053(3) 0.007(2) 0.0101(18) 0.0033(15)
C13 0.0222(19) 0.018(3) 0.048(3) 0.001(2) 0.009(2) -0.0018(17)
C14 0.022(2) 0.043(3) 0.048(3) 0.001(3) 0.001(2) -0.006(2)
C15 0.033(2) 0.030(3) 0.054(4) 0.000(3) 0.012(3) 0.003(2)
C16 0.035(2) 0.026(3) 0.038(3) 0.003(2) 0.017(2) -0.0016(19)
C17 0.054(3) 0.040(4) 0.033(3) 0.008(2) 0.016(3) -0.010(3)
C18 0.061(3) 0.048(4) 0.055(4) -0.007(3) 0.022(3) 0.007(3)
C19 0.0153(17) 0.021(3) 0.060(3) 0.003(2) 0.009(2) 0.0068(16)
C20 0.021(2) 0.032(3) 0.069(4) 0.012(3) -0.002(2) 0.004(2)
C21 0.017(2) 0.026(3) 0.076(4) 0.006(3) 0.018(2) 0.0062(18)
C22 0.025(2) 0.027(3) 0.078(4) 0.001(3) 0.020(3) 0.0086(19)
C23 0.0243(18) 0.019(2) 0.027(2) 0.0056(17) 0.0073(17) 0.0048(16)
C24 0.027(2) 0.024(3) 0.039(3) 0.010(2) 0.005(2) 0.0036(19)
C25 0.028(2) 0.020(3) 0.034(3) 0.010(2) 0.012(2) -0.0015(18)
C26 0.042(3) 0.033(3) 0.028(3) 0.006(2) 0.012(2) 0.007(2)
C27 0.0165(16) 0.016(2) 0.025(2) 0.0045(16) 0.0018(16) 0.0026(15)
C28 0.0230(18) 0.016(2) 0.027(2) 0.0011(17) 0.0042(17) 0.0053(16)
C29 0.031(2) 0.026(3) 0.035(3) -0.006(2) 0.000(2) 0.0059(18)
C30 0.025(2) 0.027(3) 0.046(3) -0.011(2) -0.006(2) -0.0040(19)
C31 0.0158(19) 0.027(3) 0.057(3) 0.000(2) 0.010(2) -0.0006(17)
C32 0.0181(17) 0.014(2) 0.034(2) 0.0062(17) 0.0088(17) 0.0027(15)
C33 0.0218(19) 0.024(3) 0.033(2) 0.0046(19) 0.0124(19) 0.0033(17)
C34 0.039(3) 0.039(3) 0.047(3) 0.009(3) 0.023(3) 0.008(2)
C35 0.027(2) 0.033(3) 0.036(3) 0.001(2) 0.014(2) 0.0104(19)
C36 0.034(2) 0.015(2) 0.029(2) -0.0004(19) 0.0118(19) 0.0016(18)
C37 0.031(2) 0.038(3) 0.029(3) 0.002(2) 0.012(2) 0.014(2)
C38 0.047(3) 0.045(4) 0.040(3) 0.003(3) 0.021(3) 0.018(3)
N39 0.0164(14) 0.0143(18) 0.0256(17) -0.0005(13) 0.0088(13) 0.0013(12)
C40 0.0195(17) 0.021(2) 0.025(2) 0.0073(17) 0.0094(16) 0.0058(15)
C41 0.0188(17) 0.027(3) 0.027(2) 0.0056(18) 0.0087(17) 0.0038(16)
C42 0.027(2) 0.032(3) 0.033(3) 0.008(2) 0.004(2) 0.0076(19)
C43 0.034(2) 0.024(3) 0.042(3) 0.015(2) 0.010(2) 0.0126(19)
C44 0.032(2) 0.018(3) 0.044(3) 0.008(2) 0.012(2) 0.0064(19)
C45 0.0217(18) 0.022(2) 0.030(2) 0.0076(18) 0.0134(17) 0.0055(16)
C46 0.0262(19) 0.017(2) 0.037(2) 0.0046(19) 0.0186(19) 0.0049(17)
C47 0.035(3) 0.046(4) 0.046(3) -0.012(3) 0.013(3) 0.002(2)
C48 0.031(2) 0.030(3) 0.057(3) 0.014(3) 0.014(2) 0.000(2)
C49 0.0246(19) 0.023(3) 0.028(2) 0.0054(19) 0.0002(19) 0.0054(17)
C50 0.027(2) 0.034(3) 0.032(3) 0.004(2) 0.001(2) -0.001(2)
C51 0.028(2) 0.036(3) 0.040(3) 0.002(2) 0.008(2) 0.008(2)
C52 0.032(2) 0.032(3) 0.035(3) 0.014(2) 0.014(2) -0.002(2)
C53 0.042(2) 0.054(4) 0.025(2) -0.008(2) 0.005(2) 0.019(2)
C54 0.032(2) 0.046(3) 0.035(3) -0.007(2) 0.009(2) 0.006(2)
C55 0.036(2) 0.036(3) 0.030(2) -0.006(2) 0.010(2) -0.001(2)
C56 0.032(2) 0.032(3) 0.029(2) -0.005(2) 0.007(2) 0.0034(19)
C57 0.024(2) 0.026(3) 0.033(2) -0.0045(19) 0.0128(19) -0.0051(18)
N58 0.0316(18) 0.053(3) 0.042(2) 0.008(2) 0.0147(18) -0.0010(18)
C59 0.034(2) 0.056(4) 0.065(3) 0.000(3) 0.022(2) -0.006(2)
C60 0.049(3) 0.054(4) 0.054(3) 0.013(3) 0.015(2) 0.008(3)
B61 0.0177(19) 0.026(3) 0.029(3) -0.002(2) 0.0089(19) -0.0013(18)
C62 0.0230(19) 0.017(2) 0.048(3) -0.0034(19) 0.0147(19) -0.0065(16)
C63 0.033(2) 0.033(3) 0.032(2) 0.004(2) 0.007(2) 0.0027(19)
C64 0.0199(19) 0.024(3) 0.060(3) 0.000(2) 0.018(2) -0.0008(17)
C65 0.045(2) 0.026(3) 0.039(3) -0.002(2) 0.030(2) -0.001(2)
C66 0.041(2) 0.020(3) 0.034(3) 0.0023(19) 0.002(2) -0.0071(19)
C67 0.036(2) 0.024(3) 0.026(2) 0.0011(18) 0.0184(19) -0.0007(18)
F68 0.0189(10) 0.0343(16) 0.0621(16) 0.0045(12) 0.0173(11) 0.0044(10)
F69 0.0339(13) 0.0450(19) 0.087(2) 0.0077(15) 0.0311(14) 0.0073(12)
F70 0.0568(16) 0.050(2) 0.0645(17) 0.0005(14) 0.0409(14) 0.0024(14)
F71 0.0599(15) 0.0426(18) 0.0354(14) -0.0020(12) 0.0224(13) -0.0078(13)
F72 0.0339(12) 0.0440(18) 0.0347(14) 0.0024(12) 0.0124(11) -0.0028(11)
C73 0.0144(16) 0.021(2) 0.031(2) 0.0028(18) 0.0109(17) 0.0008(15)
C74 0.0182(17) 0.026(3) 0.038(2) 0.000(2) 0.0112(18) 0.0011(17)
C75 0.0168(17) 0.026(3) 0.042(3) -0.002(2) 0.0093(18) 0.0022(17)
C76 0.0244(19) 0.013(2) 0.061(3) 0.001(2) 0.013(2) 0.0014(17)
C77 0.0206(18) 0.034(3) 0.040(3) 0.011(2) 0.0060(19) 0.0103(18)
C78 0.0149(17) 0.028(3) 0.038(2) -0.003(2) 0.0054(18) 0.0020(16)
F79 0.0346(12) 0.0252(15) 0.0343(13) 0.0006(11) 0.0071(11) 0.0025(10)
F80 0.0329(12) 0.0254(15) 0.0529(16) -0.0099(12) 0.0092(12) 0.0022(11)
F81 0.0361(13) 0.0217(16) 0.0759(18) 0.0063(13) 0.0106(13) 0.0076(11)
F82 0.0370(13) 0.0355(17) 0.0541(16) 0.0135(13) 0.0027(12) 0.0107(11)
F83 0.0294(11) 0.0307(15) 0.0388(14) 0.0020(11) 0.0033(11) 0.0070(10)
C84 0.0240(18) 0.019(2) 0.019(2) 0.0002(16) 0.0087(16) 0.0005(16)
C85 0.0241(18) 0.020(2) 0.022(2) -0.0016(17) 0.0066(17) -0.0051(16)
C86 0.036(2) 0.017(2) 0.027(2) 0.0036(18) 0.0071(18) 0.0088(18)
C87 0.0252(19) 0.031(3) 0.025(2) -0.0007(19) 0.0050(18) 0.0089(18)
C88 0.0217(18) 0.022(2) 0.025(2) 0.0017(17) 0.0089(17) -0.0002(16)
C89 0.0271(19) 0.016(2) 0.025(2) 0.0051(17) 0.0125(17) 0.0028(16)
F90 0.0316(11) 0.0213(14) 0.0397(13) 0.0036(11) 0.0099(10) -0.0047(10)
F91 0.0471(14) 0.0222(15) 0.0512(15) 0.0049(12) 0.0096(12) 0.0102(11)
F92 0.0272(11) 0.0356(16) 0.0420(14) 0.0022(11) 0.0063(11) 0.0136(10)
F93 0.0193(10) 0.0302(16) 0.0565(15) 0.0051(12) 0.0127(11) -0.0010(10)
F94 0.0236(10) 0.0171(14) 0.0522(14) 0.0098(11) 0.0126(10) 0.0007(9)
C95 0.0167(17) 0.021(2) 0.026(2) 0.0008(17) 0.0057(16) 0.0044(15)
C96 0.0196(18) 0.024(3) 0.028(2) 0.0067(18) 0.0076(17) 0.0026(16)
C97 0.0190(17) 0.019(2) 0.030(2) 0.0036(18) 0.0015(17) 0.0009(16)
C98 0.0260(19) 0.027(3) 0.022(2) 0.0012(18) 0.0022(18) 0.0127(17)
C99 0.0170(17) 0.035(3) 0.030(2) 0.013(2) 0.0111(18) 0.0093(17)
C100 0.0185(17) 0.022(2) 0.030(2) 0.0049(18) 0.0081(17) 0.0062(16)
F101 0.0281(11) 0.0246(14) 0.0408(13) -0.0002(11) 0.0167(11) -0.0072(10)
F102 0.0332(12) 0.0260(15) 0.0374(13) -0.0035(11) 0.0058(11) -0.0045(10)
F103 0.0370(12) 0.0394(17) 0.0264(13) -0.0025(11) 0.0045(11) 0.0109(11)
F104 0.0313(11) 0.0415(17) 0.0340(13) 0.0088(11) 0.0187(11) 0.0097(11)
F105 0.0235(10) 0.0274(15) 0.0372(13) 0.0038(11) 0.0137(10) -0.0028(9)

loop_
_geom_bond_atom_site_label_1
_geom_bond_atom_site_label_2
_geom_bond_distance
_geom_bond_site_symmetry_2
_geom_bond_publ_flag
Ti1 N39 1.719(3) . ?
Ti1 N6 1.984(3) . ?
Ti1 N2 2.060(3) . ?
Ti1 C52 2.337(5) . ?
Ti1 C5 2.642(4) . ?
N2 C3 1.329(4) . ?
N2 C7 1.446(4) . ?
C3 C4 1.443(5) . ?
C3 C19 1.566(4) . ?
C4 C5 1.397(5) . ?
C4 H106 1.01(4) . ?
C5 N6 1.371(4) . ?
C5 C23 1.570(5) . ?
N6 C27 1.437(4) . ?
C7 C8 1.395(5) . ?
C7 C12 1.404(5) . ?
C8 C9 1.405(5) . ?
C8 C16 1.520(5) . ?
C9 C10 1.378(6) . ?
C9 H107 0.92(3) . ?
C10 C11 1.359(6) . ?
C10 H108 0.91(3) . ?
C11 C12 1.380(5) . ?
C11 H109 0.91(3) . ?
C12 C13 1.526(6) . ?
C13 C15 1.532(6) . ?
C13 C14 1.534(5) . ?
C13 H110 0.90(3) . ?
C14 H111 0.98(4) . ?
C14 H112 0.93(4) . ?
C14 H113 1.05(4) . ?
C15 H114 0.94(4) . ?
C15 H115 0.97(4) . ?
C15 H116 0.96(4) . ?
C16 C17 1.521(6) . ?
C16 C18 1.527(6) . ?
C16 H117 0.98(3) . ?
C17 H118 1.04(6) . ?
C17 H119 0.95(4) . ?
C17 H120 0.93(5) . ?
C18 H121 0.99(5) . ?
C18 H122 0.99(5) . ?
C18 H123 1.02(4) . ?
C19 C20 1.525(6) . ?
C19 C21 1.536(6) . ?
C19 C22 1.550(6) . ?
C20 H124 0.95(4) . ?
C20 H125 0.97(4) . ?
C20 H126 0.92(5) . ?
C21 H127 1.06(4) . ?
C21 H128 1.01(4) . ?
C21 H129 0.92(5) . ?
C22 H130 1.02(4) . ?
C22 H131 0.99(4) . ?
C22 H132 1.02(5) . ?
C23 C25 1.531(5) . ?
C23 C26 1.538(5) . ?
C23 C24 1.540(5) . ?
C24 H133 0.97(4) . ?
C24 H134 0.90(3) . ?
C24 H135 1.01(4) . ?
C25 H136 0.93(3) . ?
C25 H137 0.88(4) . ?
C25 H138 1.10(3) . ?
C26 H139 1.04(4) . ?
C26 H140 1.03(4) . ?
C26 H141 0.96(3) . ?
C27 C28 1.408(5) . ?
C27 C32 1.415(4) . ?
C28 C29 1.378(5) . ?
C28 C36 1.523(5) . ?
C29 C30 1.383(6) . ?
C29 H142 1.01(4) . ?
C30 C31 1.358(6) . ?
C30 H143 0.89(4) . ?
C31 C32 1.390(5) . ?
C31 H144 0.84(4) . ?
C32 C33 1.517(5) . ?
C33 C34 1.515(6) . ?
C33 C35 1.534(5) . ?
C33 H145 0.95(3) . ?
C34 H146 1.08(5) . ?
C34 H147 0.83(4) . ?
C34 H148 1.00(4) . ?
C35 H149 1.02(3) . ?
C35 H150 0.98(4) . ?
C35 H151 1.05(4) . ?
C36 C38 1.527(6) . ?
C36 C37 1.535(5) . ?
C36 H152 0.88(3) . ?
C37 H153 0.96(3) . ?
C37 H154 1.00(4) . ?
C37 H155 1.09(4) . ?
C38 H156 0.98(4) . ?
C38 H157 0.95(4) . ?
C38 H158 1.03(4) . ?
N39 C40 1.410(4) . ?
C40 C45 1.411(5) . ?
C40 C41 1.422(5) . ?
C41 C42 1.393(5) . ?
C41 C49 1.507(5) . ?
C42 C43 1.380(6) . ?
C42 H159 0.93(3) . ?
C43 C44 1.380(6) . ?
C43 H160 0.99(3) . ?
C44 C45 1.388(5) . ?
C44 H161 0.91(3) . ?
C45 C46 1.503(5) . ?
C46 C48 1.514(6) . ?
C46 C47 1.539(6) . ?
C46 H162 0.93(3) . ?
C47 H163 0.93(3) . ?
C47 H164 0.96(5) . ?
C47 H165 1.03(5) . ?
C48 H166 1.00(5) . ?
C48 H167 1.00(3) . ?
C48 H168 1.07(4) . ?
C49 C51 1.505(6) . ?
C49 C50 1.532(5) . ?
C49 H169 0.89(3) . ?
C50 H170 1.00(4) . ?
C50 H171 0.94(4) . ?
C50 H172 0.97(3) . ?
C51 H173 0.98(3) . ?
C51 H174 1.09(5) . ?
C51 H175 0.94(4) . ?
C52 C53 1.392(6) . ?
C52 C57 1.411(5) . ?
C52 H176 0.80(4) . ?
C53 C54 1.398(6) . ?
C53 H177 1.02(4) . ?
C54 C55 1.406(6) . ?
C54 H178 1.14(4) . ?
C55 N58 1.358(5) . ?
C55 C56 1.404(5) . ?
C56 C57 1.373(6) . ?
C56 H179 1.03(3) . ?
C57 H180 0.92(4) . ?
N58 C59 1.456(5) . ?
N58 C60 1.483(5) . ?
C59 H183 0.9800 . ?
C59 H182 0.9800 . ?
C59 H181 0.9800 . ?
C60 H186 0.9800 . ?
C60 H184 0.9800 . ?
C60 H185 0.9800 . ?
B61 C73 1.643(6) . ?
B61 C84 1.660(5) . ?
B61 C95 1.664(6) . ?
B61 C62 1.670(6) . ?
C62 C63 1.373(5) . ?
C62 C67 1.396(5) . ?
C63 F68 1.369(4) . ?
C63 C64 1.407(5) . ?
C64 F69 1.336(4) . ?
C64 C65 1.351(5) . ?
C65 C66 1.342(5) . ?
C65 F70 1.369(4) . ?
C66 F71 1.334(4) . ?
C66 C67 1.410(5) . ?
C67 F72 1.325(4) . ?
C73 C78 1.388(5) . ?
C73 C74 1.396(5) . ?
C74 F79 1.352(4) . ?
C74 C75 1.392(5) . ?
C75 F80 1.338(4) . ?
C75 C76 1.362(5) . ?
C76 F81 1.358(4) . ?
C76 C77 1.366(6) . ?
C77 F82 1.355(4) . ?
C77 C78 1.380(5) . ?
C78 F83 1.362(4) . ?
C84 C85 1.380(5) . ?
C84 C89 1.386(5) . ?
C85 F90 1.357(4) . ?
C85 C86 1.381(5) . ?
C86 F91 1.344(4) . ?
C86 C87 1.380(5) . ?
C87 C88 1.348(5) . ?
C87 F92 1.349(4) . ?
C88 F93 1.347(4) . ?
C88 C89 1.388(5) . ?
C89 F94 1.352(4) . ?
C95 C96 1.390(5) . ?
C95 C100 1.394(5) . ?
C96 F101 1.352(4) . ?
C96 C97 1.368(5) . ?
C97 F102 1.353(4) . ?
C97 C98 1.370(5) . ?
C98 F103 1.340(4) . ?
C98 C99 1.384(5) . ?
C99 F104 1.346(4) . ?
C99 C100 1.382(5) . ?
C100 F105 1.353(4) . ?
